data_2212837
loop_
_publ_author_name
'S. Asath Bahadur'
'S. Sivapragasam'
'R. Sayee Kannan'
'B. Sridhar'

_publ_section_title
;
 Creatininium benzoate
;
_journal_coeditor_code CV2207
_journal_issue 4
_journal_name_full 'Acta Crystallographica Section E'
_journal_page_first o1714
_journal_page_last o1716
_journal_paper_doi 10.1107/S1600536807010665
_journal_volume 63
_journal_year 2007
_chemical_formula_iupac 'C4 H8 N3 O + , C7 H5 O2 -'
_chemical_formula_moiety 'C4 H8 N3 O + , C7 H5 O2 -'
_chemical_formula_sum 'C11 H13 N3 O3'
_chemical_formula_weight 235.24
_chemical_name_common 'Creatininium benzoate'
_chemical_name_systematic
;
1-Methyl-4-oxotetrahydro-2H-imidazol-2-iminium benzoate
;
_space_group_IT_number 14
_symmetry_cell_setting monoclinic
_symmetry_space_group_name_Hall '-P 2ybc'
_symmetry_space_group_name_H-M 'P 1 21/c 1'
_atom_sites_solution_hydrogens geom
_atom_sites_solution_primary direct
_atom_sites_solution_secondary difmap
_audit_creation_method SHELXL97
_cell_angle_alpha 90.00
_cell_angle_beta 99.9040(10)
_cell_angle_gamma 90.00
_cell_formula_units_Z 4
_cell_length_a 8.5574(5)
_cell_length_b 6.2094(4)
_cell_length_c 22.0169(14)
_cell_measurement_reflns_used 5569
_cell_measurement_temperature 293(2)
_cell_measurement_theta_max 27.41
_cell_measurement_theta_min 2.74
_cell_volume 1152.46(12)
_computing_cell_refinement 'SAINT (Bruker, 2001)'
_computing_data_collection 'SMART (Bruker, 2001)'
_computing_data_reduction SAINT
_computing_molecular_graphics 'SHELXTL/PC (Sheldrick, 1990)'
_computing_publication_material SHELXL97
_computing_structure_refinement 'SHELXL97 (Sheldrick, 1997)'
_computing_structure_solution 'SHELXS97 (Sheldrick, 1997)'
_diffrn_ambient_temperature 293(2)
_diffrn_measured_fraction_theta_full 0.999
_diffrn_measured_fraction_theta_max 0.999
_diffrn_measurement_device 'Bruker SMART APEX CCD area-detector'
_diffrn_measurement_device_type 'Bruker SMART APEX CCD area-detector'
_diffrn_measurement_method \w
_diffrn_radiation_monochromator graphite
_diffrn_radiation_source 'fine-focus sealed tube'
_diffrn_radiation_type MoK\a
_diffrn_radiation_wavelength 0.71073
_diffrn_reflns_av_R_equivalents 0.0203
_diffrn_reflns_av_sigmaI/netI 0.0145
_diffrn_reflns_limit_h_max 10
_diffrn_reflns_limit_h_min -10
_diffrn_reflns_limit_k_max 7
_diffrn_reflns_limit_k_min -7
_diffrn_reflns_limit_l_max 26
_diffrn_reflns_limit_l_min -26
_diffrn_reflns_number 10515
_diffrn_reflns_theta_full 25.00
_diffrn_reflns_theta_max 25.00
_diffrn_reflns_theta_min 1.88
_diffrn_standards_decay_% 0
_diffrn_standards_interval_count 0
_diffrn_standards_number 0
_exptl_absorpt_coefficient_mu 0.101
_exptl_absorpt_correction_type none
_exptl_crystal_colour colourless
_exptl_crystal_density_diffrn 1.356
_exptl_crystal_density_method 'not measured'
_exptl_crystal_description block
_exptl_crystal_F_000 496
_exptl_crystal_size_max 0.21
_exptl_crystal_size_mid 0.14
_exptl_crystal_size_min 0.10
_refine_diff_density_max 0.122
_refine_diff_density_min -0.207
_refine_ls_extinction_method none
_refine_ls_goodness_of_fit_ref 1.035
_refine_ls_hydrogen_treatment mixed
_refine_ls_matrix_type full
_refine_ls_number_parameters 167
_refine_ls_number_reflns 2030
_refine_ls_number_restraints 0
_refine_ls_restrained_S_all 1.035
_refine_ls_R_factor_all 0.0400
_refine_ls_R_factor_gt 0.0373
_refine_ls_shift/su_max 0.001
_refine_ls_shift/su_mean 0.000
_refine_ls_structure_factor_coef Fsqd
_refine_ls_weighting_details 'calc w = 1/[\s^2^(Fo^2^)+(0.0576P)^2^+0.1908P] where P=(Fo^2^+2Fc^2^)/3'
_refine_ls_weighting_scheme calc
_refine_ls_wR_factor_gt 0.0995
_refine_ls_wR_factor_ref 0.1019
_reflns_number_gt 1849
_reflns_number_total 2030
_reflns_threshold_expression I>2\s(I)
_cod_data_source_file cv2207.cif
_cod_data_source_block I
_cod_original_sg_symbol_H-M 'P 21/c'
_cod_database_code 2212837
_cod_database_fobs_code 2212837

loop_
_symmetry_equiv_pos_as_xyz
'x, y, z'
'-x, y+1/2, -z+1/2'
'-x, -y, -z'
'x, -y-1/2, z-1/2'

loop_
_atom_site_type_symbol
_atom_site_label
_atom_site_fract_x
_atom_site_fract_y
_atom_site_fract_z
_atom_site_U_iso_or_equiv
_atom_site_adp_type
_atom_site_calc_flag
_atom_site_refinement_flags
_atom_site_occupancy
C C2 0.51063(14) 0.1130(2) 0.63994(5) 0.0433(3) Uani d . 1
C C4 0.42380(16) 0.1822(2) 0.53974(6) 0.0505(3) Uani d . 1
C C5 0.54536(18) 0.3498(2) 0.56494(6) 0.0553(4) Uani d . 1
H H5A 0.6361 0.3450 0.5439 0.066 Uiso calc R 1
H H5B 0.5000 0.4933 0.5611 0.066 Uiso calc R 1
C C7 0.69483(18) 0.4153(3) 0.67350(7) 0.0599(4) Uani d . 1
H H7A 0.7196 0.3374 0.7116 0.090 Uiso calc R 1
H H7B 0.6441 0.5487 0.6805 0.090 Uiso calc R 1
H H7C 0.7908 0.4443 0.6579 0.090 Uiso calc R 1
N N1 0.58928(13) 0.28774(18) 0.62907(5) 0.0509(3) Uani d . 1
N N3 0.41224(13) 0.0471(2) 0.58814(5) 0.0482(3) Uani d . 1
H H3N 0.5821(19) 0.056(3) 0.7266(8) 0.062(4) Uiso d . 1
N N6 0.52016(15) 0.0086(2) 0.69217(5) 0.0523(3) Uani d . 1
H H6N 0.355(2) -0.081(3) 0.5874(8) 0.075(5) Uiso d . 1
H H7N 0.458(2) -0.112(3) 0.6923(8) 0.076(5) Uiso d . 1
O O8 0.35158(13) 0.16664(18) 0.48779(4) 0.0654(3) Uani d . 1
C C9 0.25012(15) -0.4131(2) 0.63998(6) 0.0478(3) Uani d . 1
C C10 0.14474(15) -0.6085(2) 0.63640(6) 0.0463(3) Uani d . 1
C C11 0.05767(17) -0.6708(3) 0.58000(7) 0.0599(4) Uani d . 1
H H11 0.0628 -0.5886 0.5451 0.072 Uiso calc R 1
C C12 -0.03606(19) -0.8520(3) 0.57489(8) 0.0720(5) Uani d . 1
H H12 -0.0945 -0.8908 0.5369 0.086 Uiso calc R 1
C C13 -0.0431(2) -0.9751(3) 0.62593(10) 0.0781(5) Uani d . 1
H H13 -0.1057 -1.0983 0.6226 0.094 Uiso calc R 1
C C14 0.0426(2) -0.9164(3) 0.68221(9) 0.0754(5) Uani d . 1
H H14 0.0378 -1.0005 0.7168 0.091 Uiso calc R 1
C C15 0.13566(16) -0.7331(2) 0.68759(7) 0.0567(4) Uani d . 1
H H15 0.1924 -0.6936 0.7259 0.068 Uiso calc R 1
O O1 0.32389(12) -0.35367(16) 0.69172(4) 0.0588(3) Uani d . 1
O O2 0.26005(14) -0.32158(18) 0.58999(4) 0.0659(3) Uani d . 1

loop_
_atom_site_aniso_label
_atom_site_aniso_U_11
_atom_site_aniso_U_22
_atom_site_aniso_U_33
_atom_site_aniso_U_12
_atom_site_aniso_U_13
_atom_site_aniso_U_23
C2 0.0443(7) 0.0487(7) 0.0360(6) 0.0058(5) 0.0043(5) -0.0024(5)
C4 0.0535(7) 0.0585(8) 0.0387(7) 0.0051(6) 0.0057(6) -0.0003(6)
C5 0.0629(8) 0.0591(8) 0.0427(7) -0.0007(6) 0.0056(6) 0.0053(6)
C7 0.0611(8) 0.0609(9) 0.0550(8) -0.0100(7) 0.0023(6) -0.0078(7)
N1 0.0560(6) 0.0538(6) 0.0402(6) -0.0051(5) 0.0007(5) -0.0002(5)
N3 0.0517(6) 0.0549(7) 0.0362(6) -0.0035(5) 0.0025(4) -0.0022(5)
N6 0.0601(7) 0.0568(7) 0.0367(6) -0.0046(6) -0.0009(5) 0.0001(5)
O8 0.0727(7) 0.0807(7) 0.0381(5) -0.0033(5) -0.0033(5) 0.0028(5)
C9 0.0481(7) 0.0514(7) 0.0414(7) 0.0041(6) 0.0011(5) 0.0000(5)
C10 0.0422(6) 0.0504(7) 0.0445(7) 0.0064(5) 0.0026(5) -0.0014(5)
C11 0.0567(8) 0.0709(9) 0.0493(8) -0.0020(7) 0.0010(6) -0.0060(7)
C12 0.0593(9) 0.0771(11) 0.0752(11) -0.0077(8) -0.0010(8) -0.0233(9)
C13 0.0617(10) 0.0581(9) 0.1103(15) -0.0082(8) 0.0030(10) -0.0067(10)
C14 0.0667(10) 0.0669(10) 0.0887(12) -0.0046(8) 0.0025(9) 0.0238(9)
C15 0.0514(8) 0.0609(8) 0.0542(8) 0.0017(6) -0.0012(6) 0.0075(6)
O1 0.0681(6) 0.0598(6) 0.0424(5) -0.0086(5) -0.0078(4) 0.0016(4)
O2 0.0830(7) 0.0695(7) 0.0422(6) -0.0186(5) 0.0022(5) 0.0042(5)

loop_
_atom_type_symbol
_atom_type_description
_atom_type_scat_dispersion_real
_atom_type_scat_dispersion_imag
_atom_type_scat_source
C C 0.0033 0.0016 'International Tables Vol C Tables 4.2.6.8 and 6.1.1.4'
H H 0.0000 0.0000 'International Tables Vol C Tables 4.2.6.8 and 6.1.1.4'
N N 0.0061 0.0033 'International Tables Vol C Tables 4.2.6.8 and 6.1.1.4'
O O 0.0106 0.0060 'International Tables Vol C Tables 4.2.6.8 and 6.1.1.4'

loop_
_geom_angle_atom_site_label_1
_geom_angle_atom_site_label_2
_geom_angle_atom_site_label_3
_geom_angle
N6 C2 N1 127.53(12)
N6 C2 N3 121.57(13)
N1 C2 N3 110.91(11)
O8 C4 N3 126.37(13)
O8 C4 C5 127.77(13)
N3 C4 C5 105.85(11)
N1 C5 C4 102.83(11)
N1 C5 H5A 111.2
C4 C5 H5A 111.2
N1 C5 H5B 111.2
C4 C5 H5B 111.2
H5A C5 H5B 109.1
N1 C7 H7A 109.5
N1 C7 H7B 109.5
H7A C7 H7B 109.5
N1 C7 H7C 109.5
H7A C7 H7C 109.5
H7B C7 H7C 109.5
C2 N1 C7 127.25(11)
C2 N1 C5 109.89(11)
C7 N1 C5 122.69(12)
C2 N3 C4 110.52(12)
C2 N3 H6N 121.3(10)
C4 N3 H6N 127.9(10)
C2 N6 H3N 121.3(10)
C2 N6 H7N 117.2(11)
H3N N6 H7N 121.4(15)
O2 C9 O1 124.20(13)
O2 C9 C10 116.70(11)
O1 C9 C10 119.09(11)
C15 C10 C11 118.48(14)
C15 C10 C9 121.76(12)
C11 C10 C9 119.72(12)
C12 C11 C10 121.13(15)
C12 C11 H11 119.4
C10 C11 H11 119.4
C13 C12 C11 119.80(15)
C13 C12 H12 120.1
C11 C12 H12 120.1
C12 C13 C14 119.99(16)
C12 C13 H13 120.0
C14 C13 H13 120.0
C13 C14 C15 120.32(16)
C13 C14 H14 119.8
C15 C14 H14 119.8
C10 C15 C14 120.27(14)
C10 C15 H15 119.9
C14 C15 H15 119.9

loop_
_geom_bond_atom_site_label_1
_geom_bond_atom_site_label_2
_geom_bond_distance
C2 N6 1.3103(16)
C2 N1 1.3202(17)
C2 N3 1.3590(16)
C4 O8 1.2068(16)
C4 N3 1.3732(18)
C4 C5 1.508(2)
C5 N1 1.4494(17)
C5 H5A 0.9700
C5 H5B 0.9700
C7 N1 1.4477(17)
C7 H7A 0.9600
C7 H7B 0.9600
C7 H7C 0.9600
N3 H6N 0.934(19)
N6 H3N 0.896(17)
N6 H7N 0.922(19)
C9 O2 1.2545(16)
C9 O1 1.2590(15)
C9 C10 1.5058(19)
C10 C15 1.3804(19)
C10 C11 1.3887(19)
C11 C12 1.375(2)
C11 H11 0.9300
C12 C13 1.369(3)
C12 H12 0.9300
C13 C14 1.376(3)
C13 H13 0.9300
C14 C15 1.383(2)
C14 H14 0.9300
C15 H15 0.9300

loop_
_geom_hbond_atom_site_label_D
_geom_hbond_atom_site_label_H
_geom_hbond_atom_site_label_A
_geom_hbond_site_symmetry_A
_geom_hbond_distance_DH
_geom_hbond_distance_HA
_geom_hbond_distance_DA
_geom_hbond_angle_DHA
N3 H6N O2 . 0.934(19) 1.706(19) 2.6377(16) 176(2)
N6 H7N O1 . 0.922(19) 1.88(2) 2.8062(16) 178(2)
N6 H3N O1 2_656 0.896(17) 1.923(17) 2.8061(15) 168.0(10)
C5 H5B O2 1_565 0.97 2.53 3.300(2) 137
C7 H7A O1 2_656 0.96 2.52 3.433(2) 159

loop_
_geom_torsion_atom_site_label_1
_geom_torsion_atom_site_label_2
_geom_torsion_atom_site_label_3
_geom_torsion_atom_site_label_4
_geom_torsion
O8 C4 C5 N1 179.65(14)
N3 C4 C5 N1 -0.95(14)
N6 C2 N1 C7 -5.5(2)
N3 C2 N1 C7 174.57(13)
N6 C2 N1 C5 179.24(13)
N3 C2 N1 C5 -0.64(15)
C4 C5 N1 C2 0.97(15)
C4 C5 N1 C7 -174.51(12)
N6 C2 N3 C4 -179.91(12)
N1 C2 N3 C4 -0.02(15)
O8 C4 N3 C2 -179.95(13)
C5 C4 N3 C2 0.64(14)
O2 C9 C10 C15 174.16(13)
O1 C9 C10 C15 -4.74(19)
O2 C9 C10 C11 -3.70(19)
O1 C9 C10 C11 177.40(12)
C15 C10 C11 C12 0.2(2)
C9 C10 C11 C12 178.10(13)
C10 C11 C12 C13 -0.7(2)
C11 C12 C13 C14 0.5(3)
C12 C13 C14 C15 0.2(3)
C11 C10 C15 C14 0.5(2)
C9 C10 C15 C14 -177.39(13)
C13 C14 C15 C10 -0.7(2)

loop_
_cod_related_entry_id
_cod_related_entry_database
_cod_related_entry_code
1 ChemSpider 8368229
